data_2104253
loop_
_publ_author_name
'Lemmerer, Andreas'
'B\'athori, Nikoletta B.'
'Bourne, Susan A.'

_publ_section_title
;
 Chiral carboxylic acids and their effects on melting-point behaviour
 in co-crystals with isonicotinamide
;
_journal_issue 6
_journal_name_full 'Acta Crystallographica Section B'
_journal_page_first 780
_journal_page_last 790
_journal_paper_doi 10.1107/S0108768108034526
_journal_volume 64
_journal_year 2008
_chemical_formula_moiety 'C10 H12 O2, C6 H6 N2 O'
_chemical_formula_sum 'C16 H18 N2 O3'
_chemical_formula_weight 286.32
_chemical_melting_point 361
_chemical_name_systematic
;
  ((R)-2-phenylbutyric acid).(iso-nicotinamide)
;
_space_group_IT_number 1
_symmetry_cell_setting triclinic
_symmetry_space_group_name_Hall 'P 1'
_symmetry_space_group_name_H-M 'P 1'
_atom_sites_solution_hydrogens geom
_atom_sites_solution_primary direct
_atom_sites_solution_secondary difmap
_audit_conform_dict_name cif_core.dic
_audit_conform_dict_version 2.3
_audit_creation_method 'WinGX routine CIF_UPDATE'
_cell_angle_alpha 100.011(3)
_cell_angle_beta 94.302(5)
_cell_angle_gamma 103.919(5)
_cell_formula_units_Z 2
_cell_length_a 5.6984(4)
_cell_length_b 9.7762(10)
_cell_length_c 13.8553(13)
_cell_measurement_reflns_used 18331
_cell_measurement_temperature 173(2)
_cell_measurement_theta_max 28.28
_cell_measurement_theta_min 0.41
_cell_volume 732.26(12)
_computing_cell_refinement 'DENZO-SMN (Otwinowski & Minor, 1997)'
_computing_data_collection 'COLLECT (Nonius, 2000)'
_computing_data_reduction DENZO-SMN
_computing_molecular_graphics
;
Ortep-3 for Windows (Farrugia, 1997) and DIAMOND (Brandenburg, 1999)
;
_computing_publication_material
;
WinGX publication routines (Farrugia, 1999) and PLATON (Spek, 2002)
;
_computing_structure_refinement 'SHELXL-97 (Sheldrick, 1997)'
_computing_structure_solution 'SHELXS-97 (Sheldrick, 1997)'
_diffrn_ambient_temperature 173(2)
_diffrn_measured_fraction_theta_full 0.999
_diffrn_measured_fraction_theta_max 0.999
_diffrn_measurement_device_type 'Nonius KappaCCD area-detector'
_diffrn_measurement_method '2.0\% \f and \w scans'
_diffrn_radiation_monochromator graphite
_diffrn_radiation_type MoK\a
_diffrn_radiation_wavelength 0.71073
_diffrn_reflns_av_R_equivalents 0.0731
_diffrn_reflns_limit_h_max 7
_diffrn_reflns_limit_h_min -7
_diffrn_reflns_limit_k_max 12
_diffrn_reflns_limit_k_min -12
_diffrn_reflns_limit_l_max 18
_diffrn_reflns_limit_l_min -18
_diffrn_reflns_number 18175
_diffrn_reflns_theta_full 28
_diffrn_reflns_theta_max 28
_diffrn_reflns_theta_min 2.19
_diffrn_standards_number 0
_exptl_absorpt_coefficient_mu 0.091
_exptl_absorpt_correction_T_max 0.9973
_exptl_absorpt_correction_T_min 0.9828
_exptl_absorpt_correction_type integration
_exptl_absorpt_process_details 'Bruker XPREP (Bruker, 1999)'
_exptl_crystal_colour colourless
_exptl_crystal_density_diffrn 1.299
_exptl_crystal_density_method 'not measured'
_exptl_crystal_description plate
_exptl_crystal_F_000 304
_exptl_crystal_size_max 0.21
_exptl_crystal_size_mid 0.09
_exptl_crystal_size_min 0.03
_refine_diff_density_max 0.184
_refine_diff_density_min -0.22
_refine_ls_extinction_method none
_refine_ls_goodness_of_fit_ref 1.011
_refine_ls_hydrogen_treatment mixed
_refine_ls_matrix_type full
_refine_ls_number_parameters 399
_refine_ls_number_reflns 3541
_refine_ls_number_restraints 3
_refine_ls_restrained_S_all 1.011
_refine_ls_R_factor_all 0.094
_refine_ls_R_factor_gt 0.0465
_refine_ls_shift/su_max 0.001
_refine_ls_shift/su_mean 0
_refine_ls_structure_factor_coef Fsqd
_refine_ls_weighting_details 'calc w=1/[\s^2^(Fo^2^)+(0.0570P)^2^] where P=(Fo^2^+2Fc^2^)/3'
_refine_ls_weighting_scheme calc
_refine_ls_wR_factor_gt 0.0918
_refine_ls_wR_factor_ref 0.1087
_reflns_number_gt 2350
_reflns_number_total 3541
_reflns_threshold_expression >2sigma(I)
_cod_data_source_file bs5070.cif
_cod_data_source_block VIII
_cod_depositor_comments
;
The following automatic conversions were performed:
'_symmetry_cell_setting' value 'Triclinic' changed to 'triclinic'
according to '/home/saulius/struct/CIF-dictionaries/cif_core.dic'
dictionary named 'cif_core.dic' version 2.4.1 from 2010-06-29.

Automatic conversion script
Id: cif_fix_enum 1527 2010-12-29 10:47:43Z saulius 

The following automatic conversions were performed:

'_symmetry_cell_setting' value 'Triclinic' changed to 'triclinic'
according to /home/saulius/struct/CIF-dictionaries/cif_core.dic
dictionary named 'cif_core.dic' version 2.4.1 from 2010-06-29.

Automatic conversion script
Id: cif_fix_values 1715 2011-07-08 13:25:40Z adriana 
;
_cod_original_cell_volume 732.26(11)
_cod_original_sg_symbol_H-M P1
_cod_database_code 2104253

loop_
_symmetry_equiv_pos_as_xyz
'x, y, z'

loop_
_atom_site_type_symbol
_atom_site_label
_atom_site_fract_x
_atom_site_fract_y
_atom_site_fract_z
_atom_site_U_iso_or_equiv
_atom_site_adp_type
_atom_site_calc_flag
_atom_site_refinement_flags
_atom_site_occupancy
C C1A 1.8863(6) 1.4248(4) 0.2156(2) 0.0315(7) Uani d . 1
C C2A 2.0644(6) 1.4978(4) 0.1523(2) 0.0348(7) Uani d . 1
H H2A 2.2249 1.4792 0.1713 0.042 Uiso calc R 1
C C3A 2.0990(7) 1.6594(4) 0.1803(3) 0.0443(8) Uani d . 1
H H3A1 2.1343 1.6899 0.253 0.053 Uiso calc R 1
H H3A2 1.9457 1.6829 0.1596 0.053 Uiso calc R 1
C C4A 2.3071(8) 1.7438(4) 0.1324(3) 0.0550(10) Uani d . 1
H H4A1 2.4609 1.7248 0.1554 0.082 Uiso calc R 1
H H4A2 2.3194 1.8469 0.151 0.082 Uiso calc R 1
H H4A3 2.2738 1.7135 0.0604 0.082 Uiso calc R 1
C C5A 1.9964(5) 1.4355(3) 0.0422(2) 0.0315(7) Uani d . 1
C C6A 1.8067(6) 1.4643(4) -0.0140(3) 0.0386(8) Uani d . 1
H H6A 1.7169 1.5268 0.016 0.046 Uiso calc R 1
C C7A 1.7493(6) 1.4026(4) -0.1128(3) 0.0420(9) Uani d . 1
H H7A 1.6202 1.4227 -0.1506 0.05 Uiso calc R 1
C C8A 1.8781(6) 1.3117(4) -0.1570(3) 0.0410(9) Uani d . 1
H H8A 1.8362 1.2682 -0.225 0.049 Uiso calc R 1
C C9A 2.0674(7) 1.2838(4) -0.1029(3) 0.0436(9) Uani d . 1
H H9A 2.1575 1.2219 -0.1335 0.052 Uiso calc R 1
C C10A 2.1261(6) 1.3460(4) -0.0039(3) 0.0390(8) Uani d . 1
H H10A 2.2577 1.3269 0.0331 0.047 Uiso calc R 1
O O1A 1.6596(4) 1.3758(3) 0.17604(18) 0.0434(6) Uani d . 1
H H1A 1.564(7) 1.323(4) 0.218(3) 0.052 Uiso d . 1
O O2A 1.9539(4) 1.4127(3) 0.29776(19) 0.0510(7) Uani d . 1
C C1B -0.3343(5) -0.0976(3) 0.6660(2) 0.0280(7) Uani d . 1
C C2B -0.4460(5) -0.2040(3) 0.7276(2) 0.0273(7) Uani d . 1
H H2B -0.3523 -0.2788 0.7234 0.033 Uiso calc R 1
C C3B -0.7118(5) -0.2808(3) 0.6887(2) 0.0310(7) Uani d . 1
H H3B1 -0.7225 -0.3262 0.6183 0.037 Uiso calc R 1
H H3B2 -0.8092 -0.2092 0.693 0.037 Uiso calc R 1
C C4B -0.8200(6) -0.3959(4) 0.7464(3) 0.0411(8) Uani d . 1
H H4B1 -0.7218 -0.4659 0.7439 0.062 Uiso calc R 1
H H4B2 -0.9874 -0.4451 0.717 0.062 Uiso calc R 1
H H4B3 -0.82 -0.3506 0.8153 0.062 Uiso calc R 1
C C5B -0.4123(5) -0.1273(3) 0.8348(2) 0.0270(7) Uani d . 1
C C6B -0.2392(6) -0.1479(4) 0.9032(2) 0.0368(8) Uani d . 1
H H6B -0.1435 -0.2126 0.8831 0.044 Uiso calc R 1
C C7B -0.2048(6) -0.0748(4) 1.0007(3) 0.0447(9) Uani d . 1
H H7B -0.0848 -0.0894 1.0464 0.054 Uiso calc R 1
C C8B -0.3421(6) 0.0181(4) 1.0318(3) 0.0390(9) Uani d . 1
H H8B -0.3181 0.0678 1.0985 0.047 Uiso calc R 1
C C9B -0.5164(6) 0.0387(4) 0.9644(3) 0.0405(9) Uani d . 1
H H9B -0.6122 0.103 0.9851 0.049 Uiso calc R 1
C C10B -0.5517(6) -0.0340(4) 0.8673(2) 0.0352(8) Uani d . 1
H H10B -0.6733 -0.0197 0.8222 0.042 Uiso calc R 1
O O1B -0.0987(4) -0.0435(2) 0.69316(17) 0.0348(6) Uani d . 1
H H1B -0.025(6) 0.029(4) 0.657(3) 0.042 Uiso d . 1
O O2B -0.4458(4) -0.0612(3) 0.60057(18) 0.0397(6) Uani d . 1
C C11A 1.1220(5) 0.9745(3) 0.3541(2) 0.0254(7) Uani d . 1
C C12A 1.3681(5) 1.0364(3) 0.3871(2) 0.0319(7) Uani d . 1
H H12A 1.4483 1.0056 0.4387 0.038 Uiso calc R 1
C C13A 1.4926(6) 1.1435(4) 0.3429(2) 0.0335(8) Uani d . 1
H H13A 1.6597 1.1863 0.3663 0.04 Uiso calc R 1
C C14A 1.1582(6) 1.1285(3) 0.2371(2) 0.0332(8) Uani d . 1
H H14A 1.0842 1.1595 0.1841 0.04 Uiso calc R 1
C C15A 1.0182(6) 1.0222(3) 0.2765(2) 0.0330(8) Uani d . 1
H H15A 0.8517 0.9815 0.251 0.04 Uiso calc R 1
C C16A 0.9634(6) 0.8573(3) 0.3957(2) 0.0294(7) Uani d . 1
N N1A 1.0613(5) 0.8149(3) 0.4720(2) 0.0360(7) Uani d . 1
H H1AS 0.981(7) 0.741(4) 0.493(3) 0.043 Uiso d . 1
H H1AA 1.225(7) 0.857(4) 0.506(3) 0.043 Uiso d . 1
N N2A 1.3926(5) 1.1908(3) 0.26920(19) 0.0321(6) Uani d . 1
O O3A 0.7502(4) 0.8062(3) 0.35843(18) 0.0440(6) Uani d . 1
C C11B 0.3813(5) 0.3986(3) 0.5332(2) 0.0255(7) Uani d . 1
C C12B 0.1338(5) 0.3394(3) 0.5038(2) 0.0317(7) Uani d . 1
H H12B 0.0481 0.3767 0.4576 0.038 Uiso calc R 1
C C13B 0.0148(6) 0.2252(4) 0.5431(3) 0.0335(8) Uani d . 1
H H13B -0.1538 0.184 0.5217 0.04 Uiso calc R 1
C C14B 0.3601(6) 0.2292(4) 0.6391(3) 0.0339(8) Uani d . 1
H H14B 0.44 0.1919 0.6872 0.041 Uiso calc R 1
C C15B 0.4937(5) 0.3423(3) 0.6029(2) 0.0307(7) Uani d . 1
H H15B 0.662 0.3814 0.6258 0.037 Uiso calc R 1
C C16B 0.5336(6) 0.5214(4) 0.4951(2) 0.0308(7) Uani d . 1
N N1B 0.4400(5) 0.5591(3) 0.4165(2) 0.0378(7) Uani d . 1
H H1BS 0.548(7) 0.629(4) 0.397(3) 0.045 Uiso d . 1
H H1BA 0.305(7) 0.513(4) 0.389(3) 0.045 Uiso d . 1
N N2B 0.1236(5) 0.1696(3) 0.60956(19) 0.0312(6) Uani d . 1
O O3B 0.7383(4) 0.5835(3) 0.53946(17) 0.0419(6) Uani d . 1

loop_
_atom_site_aniso_label
_atom_site_aniso_U_11
_atom_site_aniso_U_22
_atom_site_aniso_U_33
_atom_site_aniso_U_12
_atom_site_aniso_U_13
_atom_site_aniso_U_23
C1A 0.0290(16) 0.0338(18) 0.0277(19) 0.0002(14) 0.0011(14) 0.0076(15)
C2A 0.0305(16) 0.0373(19) 0.0347(18) 0.0043(13) 0.0051(13) 0.0078(15)
C3A 0.048(2) 0.040(2) 0.041(2) 0.0044(16) 0.0116(16) 0.0058(16)
C4A 0.057(2) 0.041(2) 0.061(3) -0.0044(19) 0.016(2) 0.015(2)
C5A 0.0288(16) 0.0328(18) 0.0292(17) -0.0021(14) 0.0036(13) 0.0103(14)
C6A 0.0353(18) 0.043(2) 0.040(2) 0.0120(15) 0.0084(15) 0.0104(16)
C7A 0.0316(18) 0.059(2) 0.035(2) 0.0074(17) -0.0020(14) 0.0168(18)
C8A 0.036(2) 0.051(2) 0.030(2) -0.0002(17) 0.0022(15) 0.0096(17)
C9A 0.045(2) 0.046(2) 0.040(2) 0.0140(17) 0.0023(16) 0.0072(17)
C10A 0.0377(18) 0.042(2) 0.038(2) 0.0094(16) 0.0019(15) 0.0104(16)
O1A 0.0283(13) 0.0601(16) 0.0366(14) -0.0068(11) -0.0026(10) 0.0242(12)
O2A 0.0396(13) 0.0676(18) 0.0390(15) -0.0047(13) -0.0075(11) 0.0236(13)
C1B 0.0300(17) 0.0276(18) 0.0267(17) 0.0077(14) 0.0032(13) 0.0055(14)
C2B 0.0227(14) 0.0286(17) 0.0302(17) 0.0034(13) 0.0005(12) 0.0104(13)
C3B 0.0248(15) 0.0291(17) 0.0368(17) 0.0020(12) 0.0020(12) 0.0077(14)
C4B 0.0349(18) 0.038(2) 0.044(2) -0.0024(15) 0.0031(15) 0.0088(16)
C5B 0.0258(15) 0.0256(16) 0.0290(17) 0.0015(12) 0.0036(12) 0.0109(13)
C6B 0.0332(17) 0.045(2) 0.0336(19) 0.0131(15) 0.0019(14) 0.0086(16)
C7B 0.0357(18) 0.063(2) 0.034(2) 0.0126(18) -0.0056(15) 0.0113(18)
C8B 0.042(2) 0.040(2) 0.030(2) 0.0018(17) 0.0027(16) 0.0053(16)
C9B 0.045(2) 0.040(2) 0.038(2) 0.0139(17) 0.0074(16) 0.0075(16)
C10B 0.0383(19) 0.0369(19) 0.0312(19) 0.0109(15) -0.0006(14) 0.0096(15)
O1B 0.0245(11) 0.0415(14) 0.0382(14) 0.0005(10) 0.0028(10) 0.0189(11)
O2B 0.0333(12) 0.0463(15) 0.0399(13) 0.0033(11) -0.0022(10) 0.0220(11)
C11A 0.0292(16) 0.0227(16) 0.0239(16) 0.0060(13) 0.0042(13) 0.0041(13)
C12A 0.0274(16) 0.0336(18) 0.0320(18) 0.0037(14) -0.0025(13) 0.0077(15)
C13A 0.0281(17) 0.040(2) 0.0287(18) 0.0010(15) 0.0007(13) 0.0093(15)
C14A 0.0339(18) 0.0310(18) 0.0316(19) 0.0004(15) -0.0025(14) 0.0118(15)
C15A 0.0283(17) 0.0349(19) 0.0316(18) 0.0013(15) -0.0032(13) 0.0081(15)
C16A 0.0250(16) 0.0300(17) 0.0298(17) -0.0004(13) 0.0018(13) 0.0082(14)
N1A 0.0326(16) 0.0371(17) 0.0361(17) -0.0007(14) -0.0015(13) 0.0169(14)
N2A 0.0314(14) 0.0347(16) 0.0266(15) 0.0004(13) 0.0020(11) 0.0081(12)
O3A 0.0292(12) 0.0492(15) 0.0481(15) -0.0069(11) -0.0058(11) 0.0235(12)
C11B 0.0244(16) 0.0259(16) 0.0236(16) 0.0023(14) 0.0042(12) 0.0035(13)
C12B 0.0292(17) 0.0362(19) 0.0297(18) 0.0055(14) 0.0020(13) 0.0114(15)
C13B 0.0226(16) 0.0377(19) 0.037(2) 0.0008(15) 0.0013(14) 0.0087(15)
C14B 0.0280(17) 0.0349(19) 0.0368(19) 0.0038(15) -0.0008(14) 0.0102(15)
C15B 0.0231(15) 0.0304(18) 0.0362(19) 0.0027(14) -0.0005(13) 0.0079(15)
C16B 0.0274(17) 0.0319(18) 0.0325(18) 0.0042(14) 0.0042(14) 0.0094(14)
N1B 0.0264(15) 0.0417(18) 0.0391(18) -0.0080(13) -0.0039(13) 0.0181(15)
N2B 0.0306(15) 0.0337(15) 0.0277(15) 0.0034(12) 0.0032(11) 0.0085(12)
O3B 0.0303(12) 0.0459(14) 0.0424(14) -0.0082(11) -0.0059(10) 0.0198(11)

loop_
_atom_type_symbol
_atom_type_description
_atom_type_scat_dispersion_real
_atom_type_scat_dispersion_imag
_atom_type_scat_source
C C 0.0033 0 'International Tables Vol C Tables 4.2.6.8 and 6.1.1.4'
H H 0 0 'International Tables Vol C Tables 4.2.6.8 and 6.1.1.4'
N N 0.0061 0 'International Tables Vol C Tables 4.2.6.8 and 6.1.1.4'
O O 0.0106 0 'International Tables Vol C Tables 4.2.6.8 and 6.1.1.4'

loop_
_exptl_crystal_face_index_h
_exptl_crystal_face_index_k
_exptl_crystal_face_index_l
_exptl_crystal_face_perp_dist
0 0 1 0.015
0 0 -1 0.015
0 1 0 0.041
0 -1 0 0.052
-1 2 0 0.089
6 -5 0 0.125

loop_
_geom_angle_atom_site_label_1
_geom_angle_atom_site_label_2
_geom_angle_atom_site_label_3
_geom_angle
O2A C1A O1A 122.5(3)
O2A C1A C2A 121.1(3)
O1A C1A C2A 116.3(3)
C3A C2A C1A 108.8(3)
C3A C2A C5A 114.5(3)
C1A C2A C5A 113.2(3)
C3A C2A H2A 106.6
C1A C2A H2A 106.6
C5A C2A H2A 106.6
C2A C3A C4A 112.4(3)
C2A C3A H3A1 109.1
C4A C3A H3A1 109.1
C2A C3A H3A2 109.1
C4A C3A H3A2 109.1
H3A1 C3A H3A2 107.9
C3A C4A H4A1 109.5
C3A C4A H4A2 109.5
H4A1 C4A H4A2 109.5
C3A C4A H4A3 109.5
H4A1 C4A H4A3 109.5
H4A2 C4A H4A3 109.5
C10A C5A C6A 118.5(3)
C10A C5A C2A 118.8(3)
C6A C5A C2A 122.7(3)
C7A C6A C5A 120.3(3)
C7A C6A H6A 119.9
C5A C6A H6A 119.9
C6A C7A C8A 120.3(3)
C6A C7A H7A 119.8
C8A C7A H7A 119.8
C9A C8A C7A 120.0(4)
C9A C8A H8A 120
C7A C8A H8A 120
C8A C9A C10A 119.8(3)
C8A C9A H9A 120.1
C10A C9A H9A 120.1
C9A C10A C5A 121.0(3)
C9A C10A H10A 119.5
C5A C10A H10A 119.5
C1A O1A H1A 111(2)
O2B C1B O1B 122.8(3)
O2B C1B C2B 125.2(3)
O1B C1B C2B 112.0(2)
C1B C2B C5B 108.9(2)
C1B C2B C3B 112.3(2)
C5B C2B C3B 112.9(2)
C1B C2B H2B 107.5
C5B C2B H2B 107.5
C3B C2B H2B 107.5
C2B C3B C4B 112.4(3)
C2B C3B H3B1 109.1
C4B C3B H3B1 109.1
C2B C3B H3B2 109.1
C4B C3B H3B2 109.1
H3B1 C3B H3B2 107.8
C3B C4B H4B1 109.5
C3B C4B H4B2 109.5
H4B1 C4B H4B2 109.5
C3B C4B H4B3 109.5
H4B1 C4B H4B3 109.5
H4B2 C4B H4B3 109.5
C10B C5B C6B 118.0(3)
C10B C5B C2B 121.2(3)
C6B C5B C2B 120.8(3)
C5B C6B C7B 120.7(3)
C5B C6B H6B 119.7
C7B C6B H6B 119.7
C8B C7B C6B 120.8(3)
C8B C7B H7B 119.6
C6B C7B H7B 119.6
C7B C8B C9B 119.1(3)
C7B C8B H8B 120.5
C9B C8B H8B 120.5
C10B C9B C8B 120.4(3)
C10B C9B H9B 119.8
C8B C9B H9B 119.8
C9B C10B C5B 121.1(3)
C9B C10B H10B 119.5
C5B C10B H10B 119.5
C1B O1B H1B 113(2)
C15A C11A C12A 117.7(3)
C15A C11A C16A 118.2(3)
C12A C11A C16A 124.1(3)
C13A C12A C11A 118.4(3)
C13A C12A H12A 120.8
C11A C12A H12A 120.8
N2A C13A C12A 124.1(3)
N2A C13A H13A 118
C12A C13A H13A 118
N2A C14A C15A 123.6(3)
N2A C14A H14A 118.2
C15A C14A H14A 118.2
C14A C15A C11A 119.4(3)
C14A C15A H15A 120.3
C11A C15A H15A 120.3
O3A C16A N1A 123.2(3)
O3A C16A C11A 118.8(3)
N1A C16A C11A 118.0(3)
C16A N1A H1AS 120(3)
C16A N1A H1AA 125(2)
H1AS N1A H1AA 114(3)
C14A N2A C13A 116.9(3)
C15B C11B C12B 117.8(3)
C15B C11B C16B 118.0(3)
C12B C11B C16B 124.2(3)
C13B C12B C11B 118.7(3)
C13B C12B H12B 120.6
C11B C12B H12B 120.6
N2B C13B C12B 123.5(3)
N2B C13B H13B 118.2
C12B C13B H13B 118.2
N2B C14B C15B 122.9(3)
N2B C14B H14B 118.6
C15B C14B H14B 118.6
C14B C15B C11B 119.6(3)
C14B C15B H15B 120.2
C11B C15B H15B 120.2
O3B C16B N1B 123.3(3)
O3B C16B C11B 118.5(3)
N1B C16B C11B 118.2(3)
C16B N1B H1BS 112(2)
C16B N1B H1BA 119(3)
H1BS N1B H1BA 129(4)
C13B N2B C14B 117.4(3)

loop_
_geom_bond_atom_site_label_1
_geom_bond_atom_site_label_2
_geom_bond_distance
C1A O2A 1.208(4)
C1A O1A 1.305(4)
C1A C2A 1.520(5)
C2A C3A 1.520(5)
C2A C5A 1.525(5)
C2A H2A 1
C3A C4A 1.538(5)
C3A H3A1 0.99
C3A H3A2 0.99
C4A H4A1 0.98
C4A H4A2 0.98
C4A H4A3 0.98
C5A C10A 1.382(4)
C5A C6A 1.396(4)
C6A C7A 1.376(5)
C6A H6A 0.95
C7A C8A 1.377(5)
C7A H7A 0.95
C8A C9A 1.376(5)
C8A H8A 0.95
C9A C10A 1.380(5)
C9A H9A 0.95
C10A H10A 0.95
O1A H1A 0.95(4)
C1B O2B 1.219(4)
C1B O1B 1.318(4)
C1B C2B 1.512(4)
C2B C5B 1.518(4)
C2B C3B 1.529(4)
C2B H2B 1
C3B C4B 1.529(5)
C3B H3B1 0.99
C3B H3B2 0.99
C4B H4B1 0.98
C4B H4B2 0.98
C4B H4B3 0.98
C5B C10B 1.388(4)
C5B C6B 1.390(4)
C6B C7B 1.390(5)
C6B H6B 0.95
C7B C8B 1.371(5)
C7B H7B 0.95
C8B C9B 1.385(5)
C8B H8B 0.95
C9B C10B 1.383(5)
C9B H9B 0.95
C10B H10B 0.95
O1B H1B 0.97(4)
C11A C15A 1.391(4)
C11A C12A 1.393(4)
C11A C16A 1.507(4)
C12A C13A 1.381(5)
C12A H12A 0.95
C13A N2A 1.335(4)
C13A H13A 0.95
C14A N2A 1.334(4)
C14A C15A 1.370(5)
C14A H14A 0.95
C15A H15A 0.95
C16A O3A 1.232(4)
C16A N1A 1.332(4)
N1A H1AS 0.87(4)
N1A H1AA 0.97(4)
C11B C15B 1.381(4)
C11B C12B 1.389(4)
C11B C16B 1.503(5)
C12B C13B 1.380(5)
C12B H12B 0.95
C13B N2B 1.334(4)
C13B H13B 0.95
C14B N2B 1.334(4)
C14B C15B 1.378(5)
C14B H14B 0.95
C15B H15B 0.95
C16B O3B 1.236(4)
C16B N1B 1.323(4)
N1B H1BS 0.89(4)
N1B H1BA 0.82(4)

loop_
_geom_hbond_atom_site_label_D
_geom_hbond_atom_site_label_H
_geom_hbond_atom_site_label_A
_geom_hbond_site_symmetry_A
_geom_hbond_distance_DH
_geom_hbond_distance_HA
_geom_hbond_distance_DA
_geom_hbond_angle_DHA
O1A H1A N2A . 0.95(4) 1.72(4) 2.653(4) 165(4)
O1B H1B N2B . 0.97(4) 1.69(4) 2.661(4) 172(3)
N1A H1AS O3B . 0.87(4) 2.03(4) 2.893(4) 169(3)
N1A H1AA O2B 1_765 0.97(4) 2.10(4) 3.065(4) 171(3)
N1B H1BS O3A . 0.89(4) 2.02(4) 2.905(4) 170(3)
N1B H1BA O2A 1_345 0.82(4) 2.20(4) 3.003(4) 170(4)

loop_
_geom_torsion_atom_site_label_1
_geom_torsion_atom_site_label_2
_geom_torsion_atom_site_label_3
_geom_torsion_atom_site_label_4
_geom_torsion
O2A C1A C2A C3A -83.7(4)
O1A C1A C2A C3A 96.7(3)
O2A C1A C2A C5A 147.8(3)
O1A C1A C2A C5A -31.7(4)
C1A C2A C3A C4A 170.6(3)
C5A C2A C3A C4A -61.6(4)
C3A C2A C5A C10A 130.3(3)
C1A C2A C5A C10A -104.2(3)
C3A C2A C5A C6A -50.3(4)
C1A C2A C5A C6A 75.2(4)
C10A C5A C6A C7A 1.0(5)
C2A C5A C6A C7A -178.5(3)
C5A C6A C7A C8A 0.1(5)
C6A C7A C8A C9A -0.9(6)
C7A C8A C9A C10A 0.7(6)
C8A C9A C10A C5A 0.4(6)
C6A C5A C10A C9A -1.2(5)
C2A C5A C10A C9A 178.2(3)
O2B C1B C2B C5B -116.9(3)
O1B C1B C2B C5B 61.1(3)
O2B C1B C2B C3B 8.9(4)
O1B C1B C2B C3B -173.0(3)
C1B C2B C3B C4B 176.0(3)
C5B C2B C3B C4B -60.4(3)
C1B C2B C5B C10B 74.6(3)
C3B C2B C5B C10B -50.8(4)
C1B C2B C5B C6B -105.0(3)
C3B C2B C5B C6B 129.6(3)
C10B C5B C6B C7B -1.2(5)
C2B C5B C6B C7B 178.4(3)
C5B C6B C7B C8B 0.6(5)
C6B C7B C8B C9B -0.1(6)
C7B C8B C9B C10B 0.2(6)
C8B C9B C10B C5B -0.8(5)
C6B C5B C10B C9B 1.3(5)
C2B C5B C10B C9B -178.3(3)
C15A C11A C12A C13A 1.7(4)
C16A C11A C12A C13A -179.7(3)
C11A C12A C13A N2A -0.9(5)
N2A C14A C15A C11A -0.1(5)
C12A C11A C15A C14A -1.2(4)
C16A C11A C15A C14A -179.9(3)
C15A C11A C16A O3A 1.5(4)
C12A C11A C16A O3A -177.1(3)
C15A C11A C16A N1A -178.0(3)
C12A C11A C16A N1A 3.4(4)
C15A C14A N2A C13A 0.9(5)
C12A C13A N2A C14A -0.4(5)
C15B C11B C12B C13B -2.0(4)
C16B C11B C12B C13B 179.0(3)
C11B C12B C13B N2B 1.2(5)
N2B C14B C15B C11B 0.2(5)
C12B C11B C15B C14B 1.3(4)
C16B C11B C15B C14B -179.6(3)
C15B C11B C16B O3B -12.8(4)
C12B C11B C16B O3B 166.2(3)
C15B C11B C16B N1B 168.2(3)
C12B C11B C16B N1B -12.8(5)
C12B C13B N2B C14B 0.3(5)
C15B C14B N2B C13B -1.0(5)

loop_
_cod_related_entry_id
_cod_related_entry_database
_cod_related_entry_code
1 ChemSpider 30654529
